data_2019323
loop_
_publ_author_name
'Reis, Joana'
'Gaspar, Alexandra'
'Borges, Fernanda'
'Gomes, Ligia R.'
'Low, John Nicolson'

_publ_section_title
;
 4-Oxo-<i>N</i>-phenyl-4<i>H</i>-chromene-2-carboxamide and of a new
 polymorph of
 7-methoxy-4-oxo-<i>N</i>-<i>p</i>-tolyl-4<i>H</i>-chromene-2-carboxamide
 and its hemihydrate
;
_journal_issue 12
_journal_name_full 'Acta Crystallographica Section C'
_journal_page_first 1527
_journal_page_last 1533
_journal_paper_doi 10.1107/S0108270113029727
_journal_volume 69
_journal_year 2013
_chemical_formula_iupac 'C16 H11 N O3'
_chemical_formula_moiety 'C16 H11 N O3'
_chemical_formula_sum 'C16 H11 N O3'
_chemical_formula_weight 265.26
_chemical_name_systematic
;
4-Oxo-<i>N</i>-phenyl-4<i>H</i>-chromene-2-carboxamide
;
_space_group_IT_number 14
_symmetry_cell_setting monoclinic
_symmetry_space_group_name_Hall '-P 2yn'
_symmetry_space_group_name_H-M 'P 1 21/n 1'
_atom_sites_solution_hydrogens geom
_atom_sites_solution_primary direct
_atom_sites_solution_secondary difmap
_audit_creation_method SHELXL-97
_cell_angle_alpha 90.00
_cell_angle_beta 98.042(3)
_cell_angle_gamma 90.00
_cell_formula_units_Z 4
_cell_length_a 8.6591(12)
_cell_length_b 4.9980(7)
_cell_length_c 28.346(4)
_cell_measurement_reflns_used 7463
_cell_measurement_temperature 293(2)
_cell_measurement_theta_max 27.97
_cell_measurement_theta_min 2.38
_cell_volume 1214.7(3)
_computing_cell_refinement 'SMART (Bruker, 1997)'
_computing_data_collection 'SMART (Bruker, 1997)'
_computing_data_reduction 'SAINT (Bruker, 1997)'
_computing_molecular_graphics 'Mercury (Macrae <i>et al.</i>, 2006)'
_computing_publication_material
;
OSCAIL (McArdle <i>et al.</i>, 2004) and SHELXS97 (Sheldrick,
2008)
;
_computing_structure_refinement
;
OSCAIL (McArdle <i>et al.</i>, 2004) and SHELXL97 (Sheldrick,
2008)
;
_computing_structure_solution 'SHELXS97 (Sheldrick, 2008)'
_diffrn_ambient_temperature 293(2)
_diffrn_measured_fraction_theta_full 0.997
_diffrn_measured_fraction_theta_max 0.982
_diffrn_measurement_device_type
;
Bruker SMART 1000 CCD
;
_diffrn_measurement_method 'profile data from \w-scans'
_diffrn_radiation_monochromator graphite
_diffrn_radiation_source 'fine-focus sealed tube'
_diffrn_radiation_type MoK\a
_diffrn_radiation_wavelength 0.71073
_diffrn_reflns_av_R_equivalents 0.0285
_diffrn_reflns_av_sigmaI/netI 0.0394
_diffrn_reflns_limit_h_max 11
_diffrn_reflns_limit_h_min -11
_diffrn_reflns_limit_k_max 6
_diffrn_reflns_limit_k_min -6
_diffrn_reflns_limit_l_max 19
_diffrn_reflns_limit_l_min -37
_diffrn_reflns_number 7463
_diffrn_reflns_theta_full 25.00
_diffrn_reflns_theta_max 27.97
_diffrn_reflns_theta_min 2.38
_exptl_absorpt_coefficient_mu 0.101
_exptl_absorpt_correction_T_max 0.9899
_exptl_absorpt_correction_T_min 0.9558
_exptl_absorpt_correction_type multi-scan
_exptl_absorpt_process_details '(SADABS; Sheldrick, 1996)'
_exptl_crystal_colour colourless
_exptl_crystal_density_diffrn 1.450
_exptl_crystal_density_method 'not measured'
_exptl_crystal_description plate
_exptl_crystal_F_000 552
_exptl_crystal_size_max 0.45
_exptl_crystal_size_mid 0.42
_exptl_crystal_size_min 0.10
_refine_diff_density_max 0.242
_refine_diff_density_min -0.193
_refine_ls_extinction_method none
_refine_ls_goodness_of_fit_ref 1.017
_refine_ls_hydrogen_treatment mixed
_refine_ls_matrix_type full
_refine_ls_number_parameters 185
_refine_ls_number_reflns 2888
_refine_ls_number_restraints 0
_refine_ls_restrained_S_all 1.017
_refine_ls_R_factor_all 0.0787
_refine_ls_R_factor_gt 0.0433
_refine_ls_shift/su_max 0.002
_refine_ls_shift/su_mean 0.000
_refine_ls_structure_factor_coef Fsqd
_refine_ls_weighting_details 'calc w=1/[\s^2^(Fo^2^)+(0.0551P)^2^+0.2464P] where P=(Fo^2^+2Fc^2^)/3'
_refine_ls_weighting_scheme calc
_refine_ls_wR_factor_gt 0.1049
_refine_ls_wR_factor_ref 0.1246
_reflns_number_gt 1826
_reflns_number_total 2888
_reflns_threshold_expression I>2sigma(I)
_cod_data_source_file yf3049.cif
_cod_data_source_block 1
_cod_original_sg_symbol_H-M 'P 21/n'
_cod_database_code 2019323

loop_
_symmetry_equiv_pos_as_xyz
'x, y, z'
'-x+1/2, y+1/2, -z+1/2'
'-x, -y, -z'
'x-1/2, -y-1/2, z-1/2'

loop_
_atom_site_type_symbol
_atom_site_label
_atom_site_fract_x
_atom_site_fract_y
_atom_site_fract_z
_atom_site_U_iso_or_equiv
_atom_site_adp_type
_atom_site_calc_flag
_atom_site_refinement_flags
_atom_site_occupancy
_atom_site_symmetry_multiplicity
O O1 0.82867(13) 0.3480(2) 0.49648(4) 0.0361(3) Uani d . 1 1
O O2 0.75473(16) 0.2649(2) 0.40550(4) 0.0502(4) Uani d . 1 1
O O4 0.58673(14) 0.8742(2) 0.56868(4) 0.0461(3) Uani d . 1 1
N N2 0.63731(17) 0.6713(3) 0.39309(5) 0.0396(4) Uani d . 1 1
H H2 0.611(2) 0.811(4) 0.4066(7) 0.055(6) Uiso d . 1 1
C C2 0.72650(17) 0.5261(3) 0.47339(5) 0.0318(4) Uani d . 1 1
C C3 0.64846(19) 0.7060(3) 0.49584(6) 0.0359(4) Uani d . 1 1
H H3 0.5832 0.8272 0.4779 0.043 Uiso calc R 1 1
C C4 0.66284(18) 0.7170(3) 0.54743(6) 0.0341(4) Uani d . 1 1
C C4A 0.77247(17) 0.5227(3) 0.57203(6) 0.0322(4) Uani d . 1 1
C C5 0.8003(2) 0.5045(4) 0.62179(6) 0.0417(4) Uani d . 1 1
H H5 0.7476 0.6176 0.6402 0.050 Uiso calc R 1 1
C C6 0.9046(2) 0.3209(4) 0.64363(6) 0.0472(5) Uani d . 1 1
H H6 0.9221 0.3094 0.6767 0.057 Uiso calc R 1 1
C C7 0.9842(2) 0.1522(4) 0.61632(6) 0.0422(4) Uani d . 1 1
H H7 1.0556 0.0299 0.6314 0.051 Uiso calc R 1 1
C C8 0.95899(18) 0.1634(3) 0.56746(6) 0.0369(4) Uani d . 1 1
H H8 1.0122 0.0497 0.5493 0.044 Uiso calc R 1 1
C C8A 0.85219(17) 0.3484(3) 0.54566(5) 0.0314(4) Uani d . 1 1
C C21 0.70918(17) 0.4752(3) 0.42037(6) 0.0340(4) Uani d . 1 1
C C211 0.59303(19) 0.6705(3) 0.34289(6) 0.0344(4) Uani d . 1 1
C C212 0.4823(2) 0.8557(4) 0.32447(6) 0.0471(5) Uani d . 1 1
H H212 0.4410 0.9743 0.3447 0.056 Uiso calc R 1 1
C C213 0.4326(2) 0.8646(4) 0.27588(7) 0.0548(5) Uani d . 1 1
H H213 0.3576 0.9889 0.2636 0.066 Uiso calc R 1 1
C C214 0.4934(2) 0.6910(4) 0.24557(7) 0.0520(5) Uani d . 1 1
H H214 0.4591 0.6963 0.2130 0.062 Uiso calc R 1 1
C C215 0.6047(2) 0.5105(4) 0.26384(6) 0.0542(5) Uani d . 1 1
H H215 0.6468 0.3944 0.2434 0.065 Uiso calc R 1 1
C C216 0.6561(2) 0.4978(4) 0.31244(6) 0.0479(5) Uani d . 1 1
H H216 0.7320 0.3745 0.3244 0.057 Uiso calc R 1 1

loop_
_atom_site_aniso_label
_atom_site_aniso_U_11
_atom_site_aniso_U_22
_atom_site_aniso_U_33
_atom_site_aniso_U_12
_atom_site_aniso_U_13
_atom_site_aniso_U_23
O1 0.0405(6) 0.0361(6) 0.0310(6) 0.0110(5) 0.0029(5) 0.0007(5)
O2 0.0680(8) 0.0432(7) 0.0383(7) 0.0215(6) 0.0031(6) -0.0039(6)
O4 0.0517(7) 0.0467(7) 0.0399(7) 0.0175(6) 0.0068(6) -0.0053(6)
N2 0.0541(9) 0.0323(8) 0.0310(8) 0.0100(7) 0.0012(6) -0.0033(6)
C2 0.0326(8) 0.0284(8) 0.0335(9) 0.0015(6) 0.0016(7) 0.0015(7)
C3 0.0387(9) 0.0332(9) 0.0347(9) 0.0084(7) 0.0008(7) 0.0009(7)
C4 0.0342(8) 0.0307(8) 0.0371(9) 0.0027(7) 0.0034(7) -0.0028(7)
C4A 0.0321(8) 0.0299(8) 0.0342(8) -0.0001(6) 0.0027(6) -0.0014(7)
C5 0.0484(10) 0.0415(10) 0.0353(10) 0.0076(8) 0.0058(8) -0.0032(8)
C6 0.0587(11) 0.0497(11) 0.0319(9) 0.0088(9) 0.0015(8) 0.0044(8)
C7 0.0423(9) 0.0410(10) 0.0415(10) 0.0088(8) -0.0008(8) 0.0080(8)
C8 0.0356(9) 0.0351(9) 0.0401(9) 0.0059(7) 0.0055(7) 0.0024(7)
C8A 0.0324(8) 0.0303(8) 0.0309(8) -0.0015(6) 0.0025(6) 0.0012(7)
C21 0.0348(8) 0.0315(9) 0.0350(9) 0.0028(7) 0.0027(7) -0.0021(7)
C211 0.0396(9) 0.0328(9) 0.0299(8) -0.0022(7) 0.0016(7) 0.0008(7)
C212 0.0545(11) 0.0466(11) 0.0400(10) 0.0141(9) 0.0066(8) 0.0012(8)
C213 0.0577(12) 0.0582(13) 0.0450(11) 0.0127(10) -0.0053(9) 0.0099(10)
C214 0.0638(12) 0.0558(12) 0.0331(10) -0.0046(10) -0.0043(9) 0.0012(9)
C215 0.0721(13) 0.0539(12) 0.0357(10) 0.0073(10) 0.0046(9) -0.0068(9)
C216 0.0568(11) 0.0451(11) 0.0400(11) 0.0111(9) 0.0007(9) -0.0032(8)

loop_
_atom_type_symbol
_atom_type_description
_atom_type_scat_dispersion_real
_atom_type_scat_dispersion_imag
_atom_type_scat_source
C C 0.0033 0.0016 'International Tables Vol C Tables 4.2.6.8 and 6.1.1.4'
H H 0.0000 0.0000 'International Tables Vol C Tables 4.2.6.8 and 6.1.1.4'
N N 0.0061 0.0033 'International Tables Vol C Tables 4.2.6.8 and 6.1.1.4'
O O 0.0106 0.0060 'International Tables Vol C Tables 4.2.6.8 and 6.1.1.4'

loop_
_geom_angle_atom_site_label_1
_geom_angle_atom_site_label_2
_geom_angle_atom_site_label_3
_geom_angle
C2 O1 C8A 118.69(12)
C21 N2 C211 127.70(15)
C21 N2 H2 118.2(14)
C211 N2 H2 114.0(14)
C3 C2 O1 123.37(14)
C3 C2 C21 126.87(14)
O1 C2 C21 109.66(13)
C2 C3 C4 121.80(14)
C2 C3 H3 119.1
C4 C3 H3 119.1
O4 C4 C3 122.63(14)
O4 C4 C4A 122.95(15)
C3 C4 C4A 114.41(13)
C8A C4A C5 118.15(14)
C8A C4A C4 119.75(14)
C5 C4A C4 122.10(14)
C6 C5 C4A 120.48(16)
C6 C5 H5 119.8
C4A C5 H5 119.8
C5 C6 C7 120.00(16)
C5 C6 H6 120.0
C7 C6 H6 120.0
C8 C7 C6 121.06(16)
C8 C7 H7 119.5
C6 C7 H7 119.5
C7 C8 C8A 118.51(15)
C7 C8 H8 120.7
C8A C8 H8 120.7
O1 C8A C8 116.28(14)
O1 C8A C4A 121.94(13)
C8 C8A C4A 121.78(15)
O2 C21 N2 125.14(16)
O2 C21 C2 119.84(14)
N2 C21 C2 114.98(14)
C212 C211 C216 119.68(15)
C212 C211 N2 116.89(15)
C216 C211 N2 123.43(15)
C211 C212 C213 119.99(17)
C211 C212 H212 120.0
C213 C212 H212 120.0
C214 C213 C212 120.51(18)
C214 C213 H213 119.7
C212 C213 H213 119.7
C215 C214 C213 119.34(17)
C215 C214 H214 120.3
C213 C214 H214 120.3
C214 C215 C216 121.11(18)
C214 C215 H215 119.4
C216 C215 H215 119.4
C211 C216 C215 119.35(17)
C211 C216 H216 120.3
C215 C216 H216 120.3

loop_
_geom_bond_atom_site_label_1
_geom_bond_atom_site_label_2
_geom_bond_distance
O1 C2 1.3571(17)
O1 C8A 1.3805(18)
O2 C21 1.2182(19)
O4 C4 1.2353(18)
N2 C21 1.346(2)
N2 C211 1.421(2)
N2 H2 0.84(2)
C2 C3 1.338(2)
C2 C21 1.511(2)
C3 C4 1.451(2)
C3 H3 0.9300
C4 C4A 1.464(2)
C4A C8A 1.392(2)
C4A C5 1.400(2)
C5 C6 1.373(2)
C5 H5 0.9300
C6 C7 1.391(2)
C6 H6 0.9300
C7 C8 1.373(2)
C7 H7 0.9300
C8 C8A 1.390(2)
C8 H8 0.9300
C211 C212 1.382(2)
C211 C216 1.386(2)
C212 C213 1.385(3)
C212 H212 0.9300
C213 C214 1.377(3)
C213 H213 0.9300
C214 C215 1.368(3)
C214 H214 0.9300
C215 C216 1.389(2)
C215 H215 0.9300
C216 H216 0.9300

loop_
_geom_hbond_atom_site_label_D
_geom_hbond_atom_site_label_H
_geom_hbond_atom_site_label_A
_geom_hbond_site_symmetry_A
_geom_hbond_distance_DH
_geom_hbond_distance_HA
_geom_hbond_distance_DA
_geom_hbond_angle_DHA
N2 H2 O2 1_565 0.84(2) 2.59(2) 3.140(2) 124(17)
N2 H2 O4 3_676 0.84(2) 2.50(2) 3.2690(19) 153(18)
C3 H3 O4 3_676 0.93 2.36 3.294(2) 179
C212 H212 O4 3_676 0.93 2.61 3.444(2) 149
C7 H7 O2 3_756 0.93 2.54 3.199(2) 128

loop_
_geom_torsion_atom_site_label_1
_geom_torsion_atom_site_label_2
_geom_torsion_atom_site_label_3
_geom_torsion_atom_site_label_4
_geom_torsion
C8A O1 C2 C3 1.0(2)
C8A O1 C2 C21 -175.36(13)
O1 C2 C3 C4 -2.5(2)
C21 C2 C3 C4 173.17(15)
C2 C3 C4 O4 -176.89(16)
C2 C3 C4 C4A 1.9(2)
O4 C4 C4A C8A 178.85(16)
C3 C4 C4A C8A 0.1(2)
O4 C4 C4A C5 -0.9(3)
C3 C4 C4A C5 -179.70(16)
C8A C4A C5 C6 0.6(3)
C4 C4A C5 C6 -179.61(16)
C4A C5 C6 C7 0.3(3)
C5 C6 C7 C8 -0.8(3)
C6 C7 C8 C8A 0.2(3)
C2 O1 C8A C8 -179.48(14)
C2 O1 C8A C4A 1.1(2)
C7 C8 C8A O1 -178.71(15)
C7 C8 C8A C4A 0.7(2)
C5 C4A C8A O1 178.25(15)
C4 C4A C8A O1 -1.5(2)
C5 C4A C8A C8 -1.2(2)
C4 C4A C8A C8 179.07(15)
C211 N2 C21 O2 3.5(3)
C211 N2 C21 C2 -174.27(15)
C3 C2 C21 O2 -160.73(17)
O1 C2 C21 O2 15.5(2)
C3 C2 C21 N2 17.1(2)
O1 C2 C21 N2 -166.68(13)
C21 N2 C211 C212 161.49(17)
C21 N2 C211 C216 -19.2(3)
C216 C211 C212 C213 1.2(3)
N2 C211 C212 C213 -179.44(17)
C211 C212 C213 C214 -0.4(3)
C212 C213 C214 C215 -0.6(3)
C213 C214 C215 C216 0.7(3)
C212 C211 C216 C215 -1.1(3)
N2 C211 C216 C215 179.58(17)
C214 C215 C216 C211 0.2(3)
